data_2022649
loop_
_publ_author_name
'Jeyaraman Selvaraj, Nirmalram'
'Sathya, Udhayasuriyan'
'Gomathi, Sundaramoorthy'
'Jegan Jennifer, Samson'
'Mathivathanan, Logesh'
'Abdul Razak, Ibrahim'

_publ_section_title
;
 Synthesis, crystal structure determination and Hirshfeld surface analysis
 of three new salt forms of creatinine with hydrobromic acid,
 3-aminobenzoic acid and 3,5-dinitrobenzoic acid
;
_journal_coeditor_code DG3030
_journal_issue 8
_journal_name_full 'Acta Crystallographica Section C'
_journal_page_first
;
;
_journal_paper_doi 10.1107/S2053229622006684
_journal_volume 78
_journal_year 2022
_chemical_formula_iupac 'C7 H3 N2 O6 +, C4 H8 N3 O -'
_chemical_formula_moiety 'C7 H3 N2 O6 +, C4 H8 N3 O -'
_chemical_formula_sum 'C11 H11 N5 O7'
_chemical_formula_weight 325.25
_chemical_name_common
;
Creatininium 3,5-dinitrobenzoate
;
_chemical_name_systematic
;
2-Amino-1-methyl-4-oxo-4,5-dihydro-1<i>H</i>-imidazol-3-ium 3,5-dinitrobenzoate
;
_space_group_crystal_system monoclinic
_space_group_IT_number 14
_space_group_name_Hall '-P 2ybc'
_space_group_name_H-M_alt 'P 1 21/c 1'
_atom_sites_solution_hydrogens mixed
_audit_creation_method SHELXL-2018/3
_cell_angle_alpha 90
_cell_angle_beta 98.696(3)
_cell_angle_gamma 90
_cell_formula_units_Z 4
_cell_length_a 5.4175(8)
_cell_length_b 22.634(3)
_cell_length_c 11.3668(16)
_cell_measurement_reflns_used 3163
_cell_measurement_temperature 293(2)
_cell_measurement_theta_max 27.5
_cell_measurement_theta_min 1.8
_cell_volume 1377.8(3)
_computing_cell_refinement
;
SAINT (Bruker, 2016)
;
_computing_data_collection
;
APEX2 (Bruker, 2016)
;
_computing_data_reduction
;
SAINT (Bruker, 2016)
;
_computing_molecular_graphics
;
PLATON (Spek, 2020), Mercury (Macrae <i>et al.</i>, 2020)
and POVRay (Cason, 2004)
;
_computing_publication_material
;
PLATON (Spek, 2020) and publCIF (Westrip, 2010)
;
_computing_structure_refinement
;
SHELXL2018 (Sheldrick, 2015<i>b</i>)
;
_computing_structure_solution
;
SHELXT2018 (Sheldrick, 2015<i>a</i>)
;
_diffrn_ambient_temperature 293(2)
_diffrn_measured_fraction_theta_full 0.999
_diffrn_measured_fraction_theta_max 0.997
_diffrn_measurement_device_type 'Bruker APEXII CCD'
_diffrn_measurement_method '\f and \w scans'
_diffrn_radiation_type MoK\a
_diffrn_radiation_wavelength 0.71073
_diffrn_reflns_av_R_equivalents 0.0374
_diffrn_reflns_av_unetI/netI 0.0260
_diffrn_reflns_limit_h_max 7
_diffrn_reflns_limit_h_min -7
_diffrn_reflns_limit_k_max 29
_diffrn_reflns_limit_k_min -29
_diffrn_reflns_limit_l_max 14
_diffrn_reflns_limit_l_min -14
_diffrn_reflns_number 20448
_diffrn_reflns_theta_full 25.242
_diffrn_reflns_theta_max 27.545
_diffrn_reflns_theta_min 1.799
_exptl_absorpt_coefficient_mu 0.133
_exptl_absorpt_correction_T_max 0.8664
_exptl_absorpt_correction_T_min 0.5857
_exptl_absorpt_correction_type multi-scan
_exptl_absorpt_process_details
;
(SADABS; Bruker, 2016)
;
_exptl_crystal_colour 'COLOUR LESS'
_exptl_crystal_density_diffrn 1.568
_exptl_crystal_description PLATE
_exptl_crystal_F_000 672
_exptl_crystal_size_max 0.280
_exptl_crystal_size_mid 0.280
_exptl_crystal_size_min 0.080
_refine_diff_density_max 0.249
_refine_diff_density_min -0.323
_refine_ls_extinction_method none
_refine_ls_goodness_of_fit_ref 1.028
_refine_ls_hydrogen_treatment mixed
_refine_ls_matrix_type full
_refine_ls_number_parameters 213
_refine_ls_number_reflns 3163
_refine_ls_number_restraints 0
_refine_ls_restrained_S_all 1.028
_refine_ls_R_factor_all 0.0877
_refine_ls_R_factor_gt 0.0653
_refine_ls_shift/su_max 0.000
_refine_ls_shift/su_mean 0.000
_refine_ls_structure_factor_coef Fsqd
_refine_ls_weighting_details 'w=1/[\s^2^(Fo^2^)+(0.0937P)^2^+1.0476P] where P=(Fo^2^+2Fc^2^)/3'
_refine_ls_weighting_scheme calc
_refine_ls_wR_factor_gt 0.1786
_refine_ls_wR_factor_ref 0.1961
_reflns_number_gt 2272
_reflns_number_total 3163
_reflns_threshold_expression 'I > 2\s(I)'
_cod_data_source_file dg3030sup1.cif
_cod_data_source_block III
_cod_original_sg_symbol_H-M 'P 21/c'
_cod_database_code 2022649
_shelx_space_group_comment
;
The symmetry employed for this shelxl refinement is uniquely defined
by the following loop, which should always be used as a source of
symmetry information in preference to the above space-group names.
They are only intended as comments.
;
_shelx_estimated_absorpt_t_min 0.964
_shelx_estimated_absorpt_t_max 0.989

loop_
_space_group_symop_operation_xyz
'x, y, z'
'-x, y+1/2, -z+1/2'
'-x, -y, -z'
'x, -y-1/2, z-1/2'

loop_
_atom_site_type_symbol
_atom_site_label
_atom_site_fract_x
_atom_site_fract_y
_atom_site_fract_z
_atom_site_U_iso_or_equiv
_atom_site_adp_type
_atom_site_calc_flag
_atom_site_occupancy
_atom_site_disorder_assembly
_atom_site_disorder_group
C C4 -0.3894(5) 0.67552(12) 0.7844(2) 0.0424(6) Uani d 1 . .
H H4A -0.558043 0.685231 0.796735 0.051 Uiso calc 1 . .
H H4B -0.392828 0.639390 0.738318 0.051 Uiso calc 1 . .
C C5 -0.2733(5) 0.72557(12) 0.7240(2) 0.0427(6) Uani d 1 . .
C C2 -0.0405(4) 0.70851(10) 0.9023(2) 0.0350(5) Uani d 1 . .
C C3 -0.2620(5) 0.62719(12) 0.9871(2) 0.0483(6) Uani d 1 . .
H H3B -0.129434 0.630486 1.053120 0.072 Uiso calc 1 . .
H H3C -0.262564 0.588098 0.954290 0.072 Uiso calc 1 . .
H H3A -0.419004 0.634623 1.013773 0.072 Uiso calc 1 . .
N N8 0.9177(6) 1.01956(13) 0.7037(3) 0.0736(8) Uani d 1 . .
C C11 0.7730(4) 0.87486(11) 0.9151(2) 0.0393(5) Uani d 1 . .
H H11 0.743572 0.843176 0.963179 0.047 Uiso calc 1 . .
C C6 0.6068(4) 0.88805(10) 0.8141(2) 0.0375(5) Uani d 1 . .
C C8 0.8648(5) 0.96901(11) 0.7773(2) 0.0472(6) Uani d 1 . .
C C10 0.9834(4) 0.90935(11) 0.9437(2) 0.0414(6) Uani d 1 . .
C C7 0.6512(5) 0.93614(11) 0.7447(2) 0.0437(6) Uani d 1 . .
H H6 0.538901 0.946056 0.677449 0.052 Uiso calc 1 . .
C C9 1.0353(5) 0.95663(12) 0.8765(2) 0.0473(6) Uani d 1 . .
H H8 1.178680 0.979244 0.896870 0.057 Uiso calc 1 . .
N N3 -0.2244(4) 0.66995(9) 0.89681(17) 0.0392(5) Uani d 1 . .
N N1 -0.0656(4) 0.74201(10) 0.80206(19) 0.0413(5) Uani d 1 . .
N N2 0.1457(4) 0.71462(10) 0.98893(19) 0.0463(5) Uani d 1 . .
H H2A 0.156560 0.692065 1.050385 0.069 Uiso calc 1 . .
H H2B 0.257351 0.741190 0.984511 0.069 Uiso calc 1 . .
C C12 0.3804(5) 0.84969(12) 0.7774(2) 0.0441(6) Uani d 1 . .
N N10 1.1616(4) 0.89413(11) 1.0507(2) 0.0552(6) Uani d 1 . .
O O5 -0.3441(4) 0.74696(10) 0.62776(17) 0.0607(6) Uani d 1 . .
O O1 0.3484(4) 0.80812(10) 0.8451(2) 0.0662(6) Uani d 1 . .
O O2 0.2439(4) 0.86212(10) 0.68288(18) 0.0627(6) Uani d 1 . .
O O6 1.3477(4) 0.92497(11) 1.0742(2) 0.0732(7) Uani d 1 . .
O O7 1.1140(5) 0.85160(13) 1.1091(2) 0.0908(9) Uani d 1 . .
O O3 0.7738(7) 1.02949(15) 0.6138(3) 0.1128(12) Uani d 1 . .
O O4 1.1050(7) 1.04788(15) 0.7360(3) 0.1269(14) Uani d 1 . .
H H1 0.036(7) 0.7666(16) 0.799(3) 0.076(12) Uiso d 1 . .

loop_
_atom_site_aniso_label
_atom_site_aniso_U_11
_atom_site_aniso_U_22
_atom_site_aniso_U_33
_atom_site_aniso_U_12
_atom_site_aniso_U_13
_atom_site_aniso_U_23
C4 0.0374(12) 0.0478(14) 0.0387(13) -0.0006(10) -0.0048(10) -0.0040(11)
C5 0.0398(13) 0.0499(14) 0.0366(13) 0.0072(11) 0.0001(10) -0.0009(11)
C2 0.0346(11) 0.0369(12) 0.0328(11) 0.0018(9) 0.0026(9) -0.0035(9)
C3 0.0509(15) 0.0497(15) 0.0431(14) -0.0087(12) 0.0028(11) 0.0045(12)
N8 0.088(2) 0.0612(17) 0.0709(19) -0.0125(16) 0.0086(16) 0.0176(14)
C11 0.0400(13) 0.0404(12) 0.0362(12) 0.0012(10) 0.0020(10) -0.0023(10)
C6 0.0370(12) 0.0401(12) 0.0345(12) -0.0001(10) 0.0028(9) -0.0058(10)
C8 0.0566(16) 0.0379(13) 0.0481(15) -0.0018(11) 0.0106(12) -0.0002(11)
C10 0.0375(12) 0.0447(13) 0.0388(13) 0.0045(10) -0.0042(10) -0.0078(10)
C7 0.0483(14) 0.0448(13) 0.0358(12) 0.0058(11) -0.0012(10) -0.0015(11)
C9 0.0420(14) 0.0453(14) 0.0532(15) -0.0038(11) 0.0034(12) -0.0111(12)
N3 0.0401(11) 0.0426(11) 0.0327(10) -0.0057(9) -0.0020(8) -0.0009(8)
N1 0.0398(11) 0.0429(12) 0.0397(11) -0.0031(9) 0.0011(9) 0.0031(9)
N2 0.0422(11) 0.0560(13) 0.0371(11) -0.0083(10) -0.0054(9) -0.0006(10)
C12 0.0378(13) 0.0503(15) 0.0436(14) -0.0010(11) 0.0036(11) -0.0110(12)
N10 0.0452(13) 0.0611(15) 0.0534(14) -0.0011(11) -0.0113(11) -0.0053(12)
O5 0.0587(13) 0.0767(14) 0.0428(11) 0.0066(10) -0.0048(9) 0.0150(10)
O1 0.0575(13) 0.0698(14) 0.0686(14) -0.0231(11) 0.0015(11) 0.0062(11)
O2 0.0508(12) 0.0755(14) 0.0546(12) -0.0006(10) -0.0151(9) -0.0134(10)
O6 0.0506(12) 0.0799(15) 0.0798(16) -0.0069(11) -0.0200(11) -0.0083(12)
O7 0.0811(18) 0.103(2) 0.0752(17) -0.0186(15) -0.0296(14) 0.0361(16)
O3 0.120(3) 0.109(2) 0.101(2) -0.0165(19) -0.0119(19) 0.0592(19)
O4 0.142(3) 0.107(2) 0.123(3) -0.075(2) -0.010(2) 0.041(2)

loop_
_atom_type_symbol
_atom_type_description
_atom_type_scat_dispersion_real
_atom_type_scat_dispersion_imag
_atom_type_scat_source
C C 0.0033 0.0016 'International Tables Vol C Tables 4.2.6.8 and 6.1.1.4'
H H 0.0000 0.0000 'International Tables Vol C Tables 4.2.6.8 and 6.1.1.4'
N N 0.0061 0.0033 'International Tables Vol C Tables 4.2.6.8 and 6.1.1.4'
O O 0.0106 0.0060 'International Tables Vol C Tables 4.2.6.8 and 6.1.1.4'

loop_
_geom_angle_atom_site_label_1
_geom_angle_atom_site_label_2
_geom_angle_atom_site_label_3
_geom_angle_site_symmetry_1
_geom_angle_site_symmetry_3
_geom_angle
_geom_angle_publ_flag
N3 C4 C5 . . 102.84(19) ?
N3 C4 H4A . . 111.2 ?
C5 C4 H4A . . 111.2 ?
N3 C4 H4B . . 111.2 ?
C5 C4 H4B . . 111.2 ?
H4A C4 H4B . . 109.1 ?
O5 C5 N1 . . 126.5(3) ?
O5 C5 C4 . . 128.1(2) ?
N1 C5 C4 . . 105.4(2) ?
N2 C2 N3 . . 126.7(2) ?
N2 C2 N1 . . 122.8(2) ?
N3 C2 N1 . . 110.5(2) ?
N3 C3 H3B . . 109.5 ?
N3 C3 H3C . . 109.5 ?
H3B C3 H3C . . 109.5 ?
N3 C3 H3A . . 109.5 ?
H3B C3 H3A . . 109.5 ?
H3C C3 H3A . . 109.5 ?
O3 N8 O4 . . 124.2(3) ?
O3 N8 C8 . . 118.0(3) ?
O4 N8 C8 . . 117.8(3) ?
C10 C11 C6 . . 119.0(2) ?
C10 C11 H11 . . 120.5 ?
C6 C11 H11 . . 120.5 ?
C11 C6 C7 . . 119.7(2) ?
C11 C6 C12 . . 120.4(2) ?
C7 C6 C12 . . 119.9(2) ?
C9 C8 C7 . . 122.9(3) ?
C9 C8 N8 . . 117.4(3) ?
C7 C8 N8 . . 119.7(3) ?
C9 C10 C11 . . 122.9(2) ?
C9 C10 N10 . . 118.6(2) ?
C11 C10 N10 . . 118.5(2) ?
C8 C7 C6 . . 118.8(2) ?
C8 C7 H6 . . 120.6 ?
C6 C7 H6 . . 120.6 ?
C10 C9 C8 . . 116.6(2) ?
C10 C9 H8 . . 121.7 ?
C8 C9 H8 . . 121.7 ?
C2 N3 C3 . . 126.6(2) ?
C2 N3 C4 . . 110.2(2) ?
C3 N3 C4 . . 123.3(2) ?
C2 N1 C5 . . 111.0(2) ?
C2 N1 H1 . . 117(3) ?
C5 N1 H1 . . 132(3) ?
C2 N2 H2A . . 120.0 ?
C2 N2 H2B . . 120.0 ?
H2A N2 H2B . . 120.0 ?
O2 C12 O1 . . 125.9(3) ?
O2 C12 C6 . . 117.5(3) ?
O1 C12 C6 . . 116.6(2) ?
O7 N10 O6 . . 124.6(3) ?
O7 N10 C10 . . 117.9(2) ?
O6 N10 C10 . . 117.5(3) ?

loop_
_geom_bond_atom_site_label_1
_geom_bond_atom_site_label_2
_geom_bond_site_symmetry_2
_geom_bond_distance
_geom_bond_publ_flag
C4 N3 . 1.450(3) ?
C4 C5 . 1.511(4) ?
C4 H4A . 0.9700 ?
C4 H4B . 0.9700 ?
C5 O5 . 1.204(3) ?
C5 N1 . 1.375(3) ?
C2 N2 . 1.306(3) ?
C2 N3 . 1.319(3) ?
C2 N1 . 1.358(3) ?
C3 N3 . 1.447(3) ?
C3 H3B . 0.9600 ?
C3 H3C . 0.9600 ?
C3 H3A . 0.9600 ?
N8 O3 . 1.209(4) ?
N8 O4 . 1.210(4) ?
N8 C8 . 1.471(4) ?
C11 C10 . 1.379(3) ?
C11 C6 . 1.381(3) ?
C11 H11 . 0.9300 ?
C6 C7 . 1.386(4) ?
C6 C12 . 1.509(3) ?
C8 C9 . 1.374(4) ?
C8 C7 . 1.378(4) ?
C10 C9 . 1.369(4) ?
C10 N10 . 1.475(3) ?
C7 H6 . 0.9300 ?
C9 H8 . 0.9300 ?
N1 H1 . 0.79(4) ?
N2 H2A . 0.8600 ?
N2 H2B . 0.8600 ?
C12 O2 . 1.241(3) ?
C12 O1 . 1.244(3) ?
N10 O7 . 1.219(3) ?
N10 O6 . 1.223(3) ?

loop_
_geom_hbond_atom_site_label_D
_geom_hbond_atom_site_label_H
_geom_hbond_atom_site_label_A
_geom_hbond_site_symmetry_A
_geom_hbond_distance_DH
_geom_hbond_distance_HA
_geom_hbond_distance_DA
_geom_hbond_angle_DHA
N1 H1 O1 . 0.79(4) 1.94(4) 2.679(3) 157(3)
N2 H2B O1 . 0.86 2.30 2.983(3) 137
N2 H2B O5 4_676 0.86 2.51 3.093(3) 125
N2 H2A O2 4_576 0.86 1.94 2.794(3) 169
C3 H3B O2 4_576 0.96 2.32 3.268(3) 168
C4 H4B O4 2_646 0.97 2.58 3.299(4) 131

loop_
_geom_torsion_atom_site_label_1
_geom_torsion_atom_site_label_2
_geom_torsion_atom_site_label_3
_geom_torsion_atom_site_label_4
_geom_torsion_site_symmetry_1
_geom_torsion_site_symmetry_2
_geom_torsion_site_symmetry_3
_geom_torsion_site_symmetry_4
_geom_torsion
_geom_torsion_publ_flag
N3 C4 C5 O5 . . . . -179.6(3) ?
N3 C4 C5 N1 . . . . 0.7(3) ?
C10 C11 C6 C7 . . . . -1.3(4) ?
C10 C11 C6 C12 . . . . 177.4(2) ?
O3 N8 C8 C9 . . . . 177.2(3) ?
O4 N8 C8 C9 . . . . -1.4(5) ?
O3 N8 C8 C7 . . . . -2.4(5) ?
O4 N8 C8 C7 . . . . 179.0(4) ?
C6 C11 C10 C9 . . . . 0.3(4) ?
C6 C11 C10 N10 . . . . -179.0(2) ?
C9 C8 C7 C6 . . . . -0.7(4) ?
N8 C8 C7 C6 . . . . 178.9(2) ?
C11 C6 C7 C8 . . . . 1.4(4) ?
C12 C6 C7 C8 . . . . -177.3(2) ?
C11 C10 C9 C8 . . . . 0.4(4) ?
N10 C10 C9 C8 . . . . 179.7(2) ?
C7 C8 C9 C10 . . . . -0.2(4) ?
N8 C8 C9 C10 . . . . -179.8(2) ?
N2 C2 N3 C3 . . . . 1.7(4) ?
N1 C2 N3 C3 . . . . -179.4(2) ?
N2 C2 N3 C4 . . . . -177.8(2) ?
N1 C2 N3 C4 . . . . 1.1(3) ?
C5 C4 N3 C2 . . . . -1.1(3) ?
C5 C4 N3 C3 . . . . 179.4(2) ?
N2 C2 N1 C5 . . . . 178.4(2) ?
N3 C2 N1 C5 . . . . -0.6(3) ?
O5 C5 N1 C2 . . . . -179.8(3) ?
C4 C5 N1 C2 . . . . -0.1(3) ?
C11 C6 C12 O2 . . . . -176.7(2) ?
C7 C6 C12 O2 . . . . 2.0(4) ?
C11 C6 C12 O1 . . . . 3.0(4) ?
C7 C6 C12 O1 . . . . -178.3(2) ?
C9 C10 N10 O7 . . . . -179.4(3) ?
C11 C10 N10 O7 . . . . 0.0(4) ?
C9 C10 N10 O6 . . . . 0.2(4) ?
C11 C10 N10 O6 . . . . 179.6(3) ?

_cod_database_fobs_code 2022649
